data_2226317
loop_
_publ_author_name
'Borkowski, Lauren A.'
'Banerjee, Debasis'
'Parise, John B.'

_publ_section_title
;
 Poly[bis(<i>N</i>,<i>N</i>-dimethylformamide-\k<i>O</i>)(\m~4~-naphthalene-1,5-disulfonato)magnesium(II)]
;
_journal_coeditor_code WM2328
_journal_issue 6
_journal_name_full 'Acta Crystallographica Section E'
_journal_page_first m691
_journal_page_last m692
_journal_paper_doi 10.1107/S1600536810017952
_journal_volume 66
_journal_year 2010
_chemical_formula_iupac '[Mg (C10 H6 O6 S2) (C3 H7 N O)2]'
_chemical_formula_moiety 'C16 H20 Mg N2 O8 S2'
_chemical_formula_sum 'C16 H20 Mg N2 O8 S2'
_chemical_formula_weight 456.79
_chemical_name_systematic
;
Poly[bis(<i>N</i>,<i>N</i>-dimethylformamide-\k<i>O</i>)(\m~4~-
naphthalene-1,5-disulfonato)magnesium(II)]
;
_space_group_IT_number 2
_symmetry_cell_setting triclinic
_symmetry_space_group_name_Hall '-P 1'
_symmetry_space_group_name_H-M 'P -1'
_atom_sites_solution_hydrogens geom
_atom_sites_solution_primary direct
_atom_sites_solution_secondary difmap
_cell_angle_alpha 85.1580(10)
_cell_angle_beta 75.6380(10)
_cell_angle_gamma 79.5010(10)
_cell_formula_units_Z 1
_cell_length_a 5.1328(2)
_cell_length_b 9.3890(4)
_cell_length_c 10.4029(4)
_cell_measurement_reflns_used 4827
_cell_measurement_temperature 100
_cell_measurement_theta_max 17.133
_cell_measurement_theta_min 2.414
_cell_volume 477.13(3)
_computing_cell_refinement 'SAINT-Plus (Bruker, 2007)'
_computing_data_collection 'APEX2 (Bruker, 2007)'
_computing_data_reduction 'SAINT-Plus (Bruker, 2007)'
_computing_molecular_graphics 'CrystalMaker (CrystalMaker, 2009)'
_computing_publication_material 'enCIFer (Allen <i>et al.</i>,  2004)'
_computing_structure_refinement 'SHELXL97 (Sheldrick, 2008)'
_computing_structure_solution 'SIR2004 (Burla <i>et al.</i>,  2005)'
_diffrn_ambient_temperature 100
_diffrn_measured_fraction_theta_full 0.962
_diffrn_measured_fraction_theta_max 0.962
_diffrn_measurement_device_type 'Bruker APEXII CCD'
_diffrn_measurement_method 'phi scans'
_diffrn_radiation_monochromator graphite
_diffrn_radiation_source 'APS Sector 15'
_diffrn_radiation_type synchrotron
_diffrn_radiation_wavelength 0.41328
_diffrn_reflns_av_R_equivalents 0.0539
_diffrn_reflns_av_sigmaI/netI 0.0406
_diffrn_reflns_limit_h_max 6
_diffrn_reflns_limit_h_min -6
_diffrn_reflns_limit_k_max 11
_diffrn_reflns_limit_k_min -11
_diffrn_reflns_limit_l_max 12
_diffrn_reflns_limit_l_min -12
_diffrn_reflns_number 8811
_diffrn_reflns_theta_full 14.97
_diffrn_reflns_theta_max 14.97
_diffrn_reflns_theta_min 1.28
_diffrn_standards_number 0
_exptl_absorpt_coefficient_mu 0.077
_exptl_absorpt_correction_T_max 0.999
_exptl_absorpt_correction_T_min 0.993
_exptl_absorpt_correction_type multi-scan
_exptl_absorpt_process_details '(SADABS; Bruker, 2008)'
_exptl_crystal_colour colorless
_exptl_crystal_density_diffrn 1.590
_exptl_crystal_density_method 'not measured'
_exptl_crystal_description needle
_exptl_crystal_F_000 238
_exptl_crystal_size_max 0.09
_exptl_crystal_size_mid 0.03
_exptl_crystal_size_min 0.01
_refine_diff_density_max 0.605
_refine_diff_density_min -0.511
_refine_ls_extinction_method none
_refine_ls_goodness_of_fit_ref 1.041
_refine_ls_hydrogen_treatment refxyz
_refine_ls_matrix_type full
_refine_ls_number_parameters 221
_refine_ls_number_reflns 1961
_refine_ls_number_restraints 6
_refine_ls_restrained_S_all 1.040
_refine_ls_R_factor_all 0.0346
_refine_ls_R_factor_gt 0.0317
_refine_ls_shift/su_max 0.000
_refine_ls_shift/su_mean 0.000
_refine_ls_structure_factor_coef Fsqd
_refine_ls_weighting_details 'calc w=1/[\s^2^(Fo^2^)+(0.0481P)^2^+0.2091P] where P=(Fo^2^+2Fc^2^)/3'
_refine_ls_weighting_scheme calc
_refine_ls_wR_factor_gt 0.0840
_refine_ls_wR_factor_ref 0.0866
_reflns_number_gt 1721
_reflns_number_total 1961
_reflns_threshold_expression I>2\s(I)
_cod_data_source_file wm2328.cif
_cod_data_source_block I
_cod_database_code 2226317
_cod_database_fobs_code 2226317

loop_
_symmetry_equiv_pos_as_xyz
'x, y, z'
'-x, -y, -z'

loop_
_atom_site_type_symbol
_atom_site_label
_atom_site_fract_x
_atom_site_fract_y
_atom_site_fract_z
_atom_site_U_iso_or_equiv
_atom_site_adp_type
_atom_site_calc_flag
_atom_site_refinement_flags
_atom_site_occupancy
_atom_site_disorder_assembly
_atom_site_disorder_group
S S1 0.07457(7) 0.11525(4) 0.80723(4) 0.00723(15) Uani d . 1 . .
Mg Mg1 0.5000 0.0000 1.0000 0.00731(19) Uani d S 1 . .
O O1 0.2916(2) 0.11924(12) 0.87562(11) 0.0100(3) Uani d . 1 . .
O O2 -0.1359(2) 0.04071(13) 0.88296(11) 0.0117(3) Uani d . 1 . .
O O3 -0.0320(2) 0.25885(12) 0.76873(12) 0.0123(3) Uani d . 1 . .
O O4 0.5528(2) -0.18505(12) 0.88102(12) 0.0115(3) Uani d . 1 . .
C C1 0.4500(3) 0.04297(17) 0.56082(16) 0.0084(3) Uani d . 1 . .
C C2 0.2241(3) 0.00625(17) 0.65774(15) 0.0088(3) Uani d . 1 . .
C C3 0.1051(3) -0.10819(18) 0.63682(17) 0.0113(3) Uani d . 1 . .
H H3 -0.048(4) -0.127(2) 0.698(2) 0.014 Uiso d . 1 . .
C C4 0.4211(3) -0.16097(18) 0.42018(17) 0.0103(3) Uani d . 1 . .
H H4 0.474(4) -0.216(2) 0.343(2) 0.012 Uiso d . 1 . .
C C5 0.2054(4) -0.19167(19) 0.51598(17) 0.0135(4) Uani d . 1 . .
H H5 0.112(4) -0.269(2) 0.503(2) 0.016 Uiso d . 1 . .
C C6 0.3941(13) -0.2695(7) 0.8776(6) 0.0152(12) Uani d PD 0.518(8) A 1
H H6 0.213(9) -0.258(4) 0.935(4) 0.018 Uiso d P 0.518(8) A 1
N N1 0.4566(15) -0.3857(7) 0.7960(6) 0.0128(13) Uani d PD 0.518(8) A 1
C C7 0.2600(9) -0.4804(5) 0.7982(5) 0.0269(13) Uani d PD 0.518(8) A 1
H H7A 0.355(14) -0.580(7) 0.827(7) 0.040 Uiso d P 0.518(8) A 1
H H7B 0.089(11) -0.435(6) 0.866(5) 0.040 Uiso d P 0.518(8) A 1
H H7C 0.224(10) -0.489(6) 0.713(6) 0.040 Uiso d P 0.518(8) A 1
C C8 0.7147(16) -0.4185(7) 0.6958(6) 0.0182(13) Uani d PD 0.518(8) A 1
H H8A 0.809(13) -0.505(9) 0.686(7) 0.027 Uiso d P 0.518(8) A 1
H H8B 0.683(11) -0.383(6) 0.620(5) 0.027 Uiso d P 0.518(8) A 1
H H8C 0.839(10) -0.384(5) 0.721(5) 0.027 Uiso d P 0.518(8) A 1
C C6' 0.4544(12) -0.2955(6) 0.9149(6) 0.0098(11) Uani d PD 0.482(8) A 2
H H6' 0.362(9) -0.313(5) 1.007(5) 0.012 Uiso d P 0.482(8) A 2
N N1' 0.4704(16) -0.4086(8) 0.8350(7) 0.0108(13) Uani d PD 0.482(8) A 2
C C7' 0.3529(8) -0.5363(4) 0.8827(4) 0.0154(13) Uani d PD 0.482(8) A 2
H H7A' 0.228(11) -0.544(8) 0.839(6) 0.023 Uiso d P 0.482(8) A 2
H H7B' 0.500(10) -0.625(5) 0.860(5) 0.023 Uiso d P 0.482(8) A 2
H H7C' 0.279(9) -0.520(5) 0.977(5) 0.023 Uiso d P 0.482(8) A 2
C C8' 0.6042(17) -0.4110(8) 0.6929(6) 0.0157(14) Uani d PD 0.482(8) A 2
H H8A' 0.751(13) -0.511(9) 0.678(7) 0.024 Uiso d P 0.482(8) A 2
H H8B' 0.674(10) -0.320(6) 0.674(5) 0.024 Uiso d P 0.482(8) A 2
H H8C' 0.469(11) -0.418(5) 0.651(5) 0.024 Uiso d P 0.482(8) A 2

loop_
_atom_site_aniso_label
_atom_site_aniso_U_11
_atom_site_aniso_U_22
_atom_site_aniso_U_33
_atom_site_aniso_U_12
_atom_site_aniso_U_13
_atom_site_aniso_U_23
S1 0.0075(2) 0.0079(2) 0.0062(2) -0.00348(15) -0.00026(15) 0.00097(15)
Mg1 0.0080(4) 0.0073(4) 0.0069(4) -0.0044(3) -0.0006(3) 0.0014(3)
O1 0.0109(5) 0.0108(6) 0.0091(6) -0.0057(4) -0.0027(4) 0.0039(5)
O2 0.0097(5) 0.0156(6) 0.0103(6) -0.0080(5) 0.0006(4) 0.0010(5)
O3 0.0140(6) 0.0089(6) 0.0134(6) -0.0014(5) -0.0038(5) 0.0028(5)
O4 0.0138(6) 0.0098(6) 0.0116(6) -0.0058(5) -0.0016(5) 0.0002(5)
C1 0.0093(7) 0.0077(8) 0.0085(8) -0.0017(6) -0.0031(6) 0.0018(6)
C2 0.0099(7) 0.0090(8) 0.0072(8) -0.0012(6) -0.0022(6) 0.0009(6)
C3 0.0116(8) 0.0126(8) 0.0098(8) -0.0062(6) -0.0005(6) 0.0025(6)
C4 0.0138(8) 0.0093(8) 0.0083(8) -0.0051(6) -0.0013(6) -0.0007(6)
C5 0.0173(8) 0.0120(8) 0.0134(8) -0.0104(7) -0.0019(7) -0.0004(7)
C6 0.016(3) 0.020(3) 0.012(3) -0.0077(19) -0.0046(19) -0.001(2)
N1 0.020(2) 0.010(2) 0.011(3) -0.0105(18) -0.004(2) 0.002(2)
C7 0.032(2) 0.022(2) 0.031(3) -0.0188(19) -0.0045(19) -0.0054(19)
C8 0.020(3) 0.015(3) 0.017(2) -0.001(3) -0.002(3) -0.0009(16)
C6' 0.010(2) 0.011(2) 0.010(3) -0.0038(18) -0.0023(18) -0.004(2)
N1' 0.012(2) 0.008(2) 0.010(3) -0.0034(17) 0.000(2) 0.002(2)
C7' 0.0156(19) 0.008(2) 0.022(3) -0.0054(14) -0.0012(16) -0.0012(16)
C8' 0.018(3) 0.016(2) 0.014(3) -0.004(3) -0.003(3) -0.0018(16)

loop_
_atom_type_symbol
_atom_type_description
_atom_type_scat_dispersion_real
_atom_type_scat_dispersion_imag
_atom_type_scat_source
C C 0.0015 0.0009 'International Tables Vol C Tables 4.2.6.8 and 6.1.1.4'
H H 0.0000 0.0000 'International Tables Vol C Tables 4.2.6.8 and 6.1.1.4'
N N 0.0030 0.0019 'International Tables Vol C Tables 4.2.6.8 and 6.1.1.4'
O O 0.0020 0.0020 'International Tables Vol C Tables 4.2.6.8 and 6.1.1.4'
Mg Mg 0.0150 0.0120 'International Tables Vol C Tables 4.2.6.8 and 6.1.1.4'
S S 0.0440 0.0410 'International Tables Vol C Tables 4.2.6.8 and 6.1.1.4'

loop_
_geom_angle_atom_site_label_1
_geom_angle_atom_site_label_2
_geom_angle_atom_site_label_3
_geom_angle_site_symmetry_1
_geom_angle_site_symmetry_3
_geom_angle
_geom_angle_publ_flag
O3 S1 O2 . . 111.65(7) ?
O3 S1 O1 . . 109.59(7) ?
O2 S1 O1 . . 113.33(7) ?
O3 S1 C2 . . 109.78(7) ?
O2 S1 C2 . . 104.07(7) ?
O1 S1 C2 . . 108.22(7) ?
O1 Mg1 O1 . 2_657 180.00(4) ?
O1 Mg1 O2 . 1_655 91.70(5) ?
O1 Mg1 O2 2_657 1_655 88.30(5) ?
O1 Mg1 O2 . 2_557 88.30(5) ?
O1 Mg1 O2 2_657 2_557 91.70(5) ?
O2 Mg1 O2 1_655 2_557 180.0 ?
O1 Mg1 O4 . 2_657 90.98(5) ?
O1 Mg1 O4 2_657 2_657 89.02(5) ?
O2 Mg1 O4 1_655 2_657 93.38(5) ?
O2 Mg1 O4 2_557 2_657 86.62(4) ?
O1 Mg1 O4 . . 89.02(5) ?
O1 Mg1 O4 2_657 . 90.98(5) ?
O2 Mg1 O4 1_655 . 86.62(4) ?
O2 Mg1 O4 2_557 . 93.38(5) ?
O4 Mg1 O4 2_657 . 180.0 ?
S1 O1 Mg1 . . 141.82(7) ?
S1 O2 Mg1 . 1_455 161.80(8) ?
C6' O4 Mg1 . . 126.6(3) ?
C6 O4 Mg1 . . 130.9(3) ?
C2 C1 C4 . 2_656 120.44(15) ?
C2 C1 C1 . 2_656 118.31(17) ?
C4 C1 C1 2_656 2_656 121.26(18) ?
C3 C2 C1 . . 119.08(15) ?
C3 C2 S1 . . 120.03(12) ?
C1 C2 S1 . . 120.80(12) ?
C2 C3 C5 . . 122.01(15) ?
C2 C3 H3 . . 117.9(12) ?
C5 C3 H3 . . 119.9(12) ?
C5 C4 C1 . 2_656 118.10(15) ?
C5 C4 H4 . . 118.1(12) ?
C1 C4 H4 2_656 . 123.7(12) ?
C4 C5 C3 . . 121.24(15) ?
C4 C5 H5 . . 119.0(12) ?
C3 C5 H5 . . 119.7(12) ?
O4 C6 N1 . . 124.7(6) ?
O4 C6 H6 . . 120(2) ?
N1 C6 H6 . . 115(2) ?
O4 C6 H6' . . 94.7(18) ?
N1 C6 H6' . . 111.8(18) ?
H6 C6 H6' . . 61(3) ?
C6 N1 C7 . . 121.5(6) ?
C6 N1 C8 . . 123.5(6) ?
C7 N1 C8 . . 114.9(6) ?
N1 C7 H7A . . 103(4) ?
N1 C7 H7B . . 104(3) ?
H7A C7 H7B . . 115(5) ?
N1 C7 H7C . . 114(3) ?
H7A C7 H7C . . 108(5) ?
H7B C7 H7C . . 112(4) ?
N1 C8 H8A . . 123(5) ?
N1 C8 H8B . . 107(4) ?
H8A C8 H8B . . 110(6) ?
N1 C8 H8C . . 108(3) ?
H8A C8 H8C . . 94(5) ?
H8B C8 H8C . . 115(5) ?
N1' C6' H6' . . 113(2) ?
C6' N1' C7' . . 123.1(5) ?
C6' N1' C8' . . 124.2(6) ?
C7' N1' C8' . . 112.7(6) ?
N1' C7' H7A' . . 109(5) ?
N1' C7' H7B' . . 109(3) ?
H7A' C7' H7B' . . 106(5) ?
N1' C7' H7C' . . 103(3) ?
H7A' C7' H7C' . . 114(5) ?
H7B' C7' H7C' . . 116(4) ?
N1' C8' H8A' . . 107(4) ?
N1' C8' H8B' . . 104(3) ?
H8A' C8' H8B' . . 118(5) ?
N1' C8' H8C' . . 105(3) ?
H8A' C8' H8C' . . 107(4) ?
H8B' C8' H8C' . . 115(4) ?

loop_
_geom_bond_atom_site_label_1
_geom_bond_atom_site_label_2
_geom_bond_site_symmetry_2
_geom_bond_distance
_geom_bond_publ_flag
S1 O3 . 1.4234(12) ?
S1 O2 . 1.4276(12) ?
S1 O1 . 1.4701(11) ?
S1 C2 . 1.8560(16) ?
Mg1 O1 . 2.0193(11) y
Mg1 O1 2_657 2.0193(11) ?
Mg1 O2 1_655 2.0429(11) y
Mg1 O2 2_557 2.0429(11) ?
Mg1 O4 2_657 2.1562(11) ?
Mg1 O4 . 2.1562(11) y
O2 Mg1 1_455 2.0429(11) ?
O4 C6' . 1.223(6) ?
O4 C6 . 1.244(6) ?
C1 C2 . 1.409(2) ?
C1 C4 2_656 1.440(2) ?
C1 C1 2_656 1.488(3) ?
C2 C3 . 1.386(2) ?
C3 C5 . 1.469(2) ?
C3 H3 . 0.92(2) ?
C4 C5 . 1.350(2) ?
C4 C1 2_656 1.440(2) ?
C4 H4 . 0.95(2) ?
C5 H5 . 0.98(2) ?
C6 N1 . 1.381(8) ?
C6 H6 . 0.97(4) ?
N1 C7 . 1.456(7) ?
N1 C8 . 1.469(9) ?
C7 H7A . 1.03(7) ?
C7 H7B . 1.03(6) ?
C7 H7C . 0.97(6) ?
C8 H8A . 0.87(9) ?
C8 H8B . 0.87(5) ?
C8 H8C . 0.87(5) ?
C6' N1' . 1.382(8) ?
C6' H6' . 0.97(5) ?
N1' C7' . 1.436(7) ?
N1' C8' . 1.468(8) ?
C7' H7A' . 0.89(6) ?
C7' H7B' . 1.02(5) ?
C7' H7C' . 0.97(5) ?
C8' H8A' . 1.09(9) ?
C8' H8B' . 0.98(5) ?
C8' H8C' . 0.92(5) ?
